data_7716614
loop_
_publ_author_name
'Solea, Atena B.'
'Demirci, Gozde'
'Harvey, Freya M.'
'Crochet, Aurelien'
'Zobi, Fabio'
'Mamula Steiner, Olimpia'

_publ_section_title
;
 The role of stereochemistry in the anticancer activity of Re(I)
 tricarbonyl complexes.
;
_journal_issue 33
_journal_name_full 'Dalton transactions (Cambridge, England : 2003)'
_journal_page_first 13743
_journal_page_last 13755
_journal_paper_doi 10.1039/d4dt01643b
_journal_volume 53
_journal_year 2024
_chemical_absolute_configuration syn
_chemical_formula_moiety 'C40 H34 Cl2 N4 O6 Re2'
_chemical_formula_sum 'C40 H34 Cl2 N4 O6 Re2'
_chemical_formula_weight 1110.01
_space_group_crystal_system orthorhombic
_space_group_IT_number 20
_space_group_name_Hall 'C 2c 2'
_space_group_name_H-M_alt 'C 2 2 21'
_atom_sites_solution_hydrogens geom
_atom_sites_solution_primary dual
_audit_creation_date 2023-04-13
_audit_creation_method
;
Olex2 1.3
(compiled 2020.11.12 svn.r5f609507 for OlexSys, GUI svn.r6408)
;
_audit_update_record
;
2024-06-27 deposited with the CCDC.	2024-07-08 downloaded from the CCDC.
;
_cell_angle_alpha 90.00
_cell_angle_beta 90.00
_cell_angle_gamma 90.00
_cell_formula_units_Z 4
_cell_length_a 19.8460(3)
_cell_length_b 25.9024(4)
_cell_length_c 8.63570(10)
_cell_measurement_reflns_used 81807
_cell_measurement_temperature 250
_cell_measurement_theta_max 26.47
_cell_measurement_theta_min 2.03
_cell_volume 4439.26(11)
_computing_cell_refinement 'X-Area Recipe 1.37.0.0 (STOE, 2021)'
_computing_data_collection 'X-Area Pilatus3_SV 1.31.186.0 (STOE, 2022)'
_computing_data_reduction
;
X-Area Integrate 2.5.3.0 (STOE, 2021)
X-Area LANA 2.7.5.0 (STOE, 2022)
;
_computing_molecular_graphics 'Olex2 1.3 (Dolomanov et al., 2009)'
_computing_publication_material 'Olex2 1.3 (Dolomanov et al., 2009)'
_computing_structure_refinement 'SHELXL 2018/3 (Sheldrick, 2015)'
_computing_structure_solution 'SHELXT 2018/2 (Sheldrick, 2018)'
_diffrn_ambient_temperature 250
_diffrn_detector_area_resol_mean 5.81
_diffrn_measured_fraction_theta_full 0.993
_diffrn_measured_fraction_theta_max 0.934
_diffrn_measurement_device_type 'STOE STADIVARI'
_diffrn_measurement_method 'rotation method, \w scans'
_diffrn_radiation_type AgK\a
_diffrn_radiation_wavelength 0.56083
_diffrn_reflns_av_R_equivalents 0.0714
_diffrn_reflns_av_unetI/netI 0.0417
_diffrn_reflns_Laue_measured_fraction_full 0.993
_diffrn_reflns_Laue_measured_fraction_max 0.934
_diffrn_reflns_limit_h_max 27
_diffrn_reflns_limit_h_min -30
_diffrn_reflns_limit_k_max 35
_diffrn_reflns_limit_k_min -41
_diffrn_reflns_limit_l_max 13
_diffrn_reflns_limit_l_min -13
_diffrn_reflns_number 70371
_diffrn_reflns_point_group_measured_fraction_full 0.995
_diffrn_reflns_point_group_measured_fraction_max 0.910
_diffrn_reflns_theta_full 19.664
_diffrn_reflns_theta_max 26.553
_diffrn_reflns_theta_min 2.237
_diffrn_source 'Axo Ag'
_exptl_absorpt_coefficient_mu 3.014
_exptl_absorpt_correction_T_max 0.6543
_exptl_absorpt_correction_T_min 0.2558
_exptl_absorpt_correction_type multi-scan
_exptl_absorpt_process_details
;
STOE X-Red32, absorption correction by Gaussian integration, analogous to
P. Coppens, "The Evaluation of Absorption and Extinction in Single-Crystal
Structure Analysis", published in: F. R. Ahmed (Editor), "Crystallographic
Computing", Munksgaard, Copenhagen (1970), 255 - 270. Afterwards scaling of
reflection intensities was performed within STOE LANA. J. Koziskova, F. Hahn,
J. Richter, J. Kozisek, Acta Chimica Slovaca, vol. 9, no. 2, 2016, pp. 136-140.
;
_exptl_crystal_colour orange
_exptl_crystal_colour_primary orange
_exptl_crystal_density_diffrn 1.661
_exptl_crystal_description block
_exptl_crystal_F_000 2136
_exptl_crystal_recrystallization_method 'vapour diffusion of petroleum ether into a DCM/EtOH solution'
_exptl_crystal_size_max 0.45
_exptl_crystal_size_mid 0.27
_exptl_crystal_size_min 0.14
_refine_diff_density_max 1.088
_refine_diff_density_min -0.487
_refine_diff_density_rms 0.096
_refine_ls_abs_structure_details
;
 Flack x determined using 2688 quotients [(I+)-(I-)]/[(I+)+(I-)]
 (Parsons, Flack and Wagner, Acta Cryst. B69 (2013) 249-259).
;
_refine_ls_abs_structure_Flack -0.008(10)
_refine_ls_extinction_method none
_refine_ls_goodness_of_fit_ref 0.952
_refine_ls_hydrogen_treatment constr
_refine_ls_matrix_type full
_refine_ls_number_parameters 246
_refine_ls_number_reflns 8594
_refine_ls_number_restraints 0
_refine_ls_restrained_S_all 0.952
_refine_ls_R_factor_all 0.0426
_refine_ls_R_factor_gt 0.0287
_refine_ls_shift/su_max 0.005
_refine_ls_shift/su_mean 0.000
_refine_ls_structure_factor_coef Fsqd
_refine_ls_weighting_details 'w=1/[\s^2^(Fo^2^)+(0.0329P)^2^] where P=(Fo^2^+2Fc^2^)/3'
_refine_ls_weighting_scheme calc
_refine_ls_wR_factor_gt 0.0597
_refine_ls_wR_factor_ref 0.0618
_reflns_Friedel_coverage 0.780
_reflns_Friedel_fraction_full 0.997
_reflns_Friedel_fraction_max 0.880
_reflns_number_gt 6834
_reflns_number_total 8594
_reflns_threshold_expression 'I > 2\s(I)'
_cod_data_source_file d4dt01643b2.cif
_cod_data_source_block ate516-d1-pe
_cod_depositor_comments 'Adding full bibliography for 7716611--7716619.cif.'
_cod_database_code 7716614
_shelx_shelxl_version_number 2018/3
_shelx_space_group_comment
;
The symmetry employed for this shelxl refinement is uniquely defined
by the following loop, which should always be used as a source of
symmetry information in preference to the above space-group names.
They are only intended as comments.
;
_olex2_refinement_description
;
1. Fixed Uiso
 At 1.2 times of:
  All C(H) groups, All C(H,H) groups
 At 1.5 times of:
  All C(H,H,H) groups
2.a Ternary CH refined with riding coordinates:
 C12(H12), C14(H14)
2.b Secondary CH2 refined with riding coordinates:
 C11(H11A,H11B), C15(H15A,H15B)
2.c Aromatic/amide H refined with riding coordinates:
 C1(H1), C7(H7), C8(H8), C3(H3), C4(H4)
2.d Idealised Me refined as rotating group:
 C16(H16A,H16B,H16C), C17(H17A,H17B,H17C)
;
_smtbx_masks_special_details
;
A solvent mask was calculated and 142 electrons were 
found in a volume of 870\%A^3^ in 1 void per unit cell. 
This is consistent with the presence of 
1[CH2Cl2] per Formula Unit 
which account for 168 electrons 
per unit cell.
;
_smtbx_masks_void_probe_radius 1.2
_smtbx_masks_void_truncation_radius 1.2
_olex2_exptl_crystal_mounting_method 'on loop with oil'
_olex2_submission_special_instructions 'No special instructions were received'

loop_
_space_group_symop_operation_xyz
'x, y, z'
'-x, -y, z+1/2'
'-x, y, -z+1/2'
'x, -y, -z'
'x+1/2, y+1/2, z'
'-x+1/2, -y+1/2, z+1/2'
'-x+1/2, y+1/2, -z+1/2'
'x+1/2, -y+1/2, -z'

loop_
_atom_site_label
_atom_site_type_symbol
_atom_site_fract_x
_atom_site_fract_y
_atom_site_fract_z
_atom_site_U_iso_or_equiv
_atom_site_adp_type
_atom_site_occupancy
_atom_site_site_symmetry_order
_atom_site_calc_flag
_atom_site_refinement_flags_posn
_atom_site_refinement_flags_adp
_atom_site_refinement_flags_occupancy
_atom_site_disorder_assembly
_atom_site_disorder_group
Re01 Re -0.68160(2) -0.65630(2) -0.48840(2) 0.03506(5) Uani 1 1 d . . . . .
Cl1 Cl -0.66271(8) -0.66068(8) -0.76736(16) 0.0740(4) Uani 1 1 d . . . . .
N1 N -0.59040(15) -0.60942(11) -0.4888(6) 0.0379(8) Uani 1 1 d . . . . .
N2 N -0.59831(16) -0.71303(12) -0.4760(6) 0.0360(8) Uani 1 1 d . . . . .
O1 O -0.81033(15) -0.72130(13) -0.5192(6) 0.0671(11) Uani 1 1 d . . . . .
C20 C -0.6891(3) -0.6535(2) -0.2700(6) 0.0548(12) Uani 1 1 d . . . . .
C11 C -0.6706(2) -0.79103(15) -0.4608(7) 0.0460(11) Uani 1 1 d . . . . .
H11A H -0.695244 -0.783291 -0.554978 0.055 Uiso 1 1 calc R U . . .
H11B H -0.696236 -0.777764 -0.373846 0.055 Uiso 1 1 calc R U . . .
O3 O -0.6932(3) -0.6528(3) -0.1386(5) 0.1001(17) Uani 1 1 d . . . . .
C1 C -0.5900(2) -0.55754(14) -0.4898(9) 0.0457(11) Uani 1 1 d . . . . .
H1 H -0.630968 -0.540260 -0.482854 0.055 Uiso 1 1 calc R U . . .
O2 O -0.7797(2) -0.56587(14) -0.5145(10) 0.105(2) Uani 1 1 d . . . . .
C6 C -0.53476(18) -0.69197(14) -0.4902(7) 0.0432(10) Uani 1 1 d . . . . .
C10 C -0.60264(19) -0.76529(14) -0.4659(5) 0.0351(9) Uani 1 1 d . . . . .
C18 C -0.7604(2) -0.69859(15) -0.5057(9) 0.0457(11) Uani 1 1 d . . . . .
C2 C -0.53218(19) -0.52888(14) -0.5006(7) 0.0481(10) Uani 1 1 d . . . . .
C5 C -0.53220(18) -0.63528(15) -0.4953(8) 0.0463(11) Uani 1 1 d . . . . .
C12 C -0.6623(2) -0.85011(16) -0.4443(6) 0.0492(11) Uani 1 1 d . . . . .
H12 H -0.704408 -0.869601 -0.435028 0.059 Uiso 1 1 calc R U . . .
C19 C -0.7422(2) -0.59967(16) -0.5086(11) 0.0609(15) Uani 1 1 d . . . . .
C7 C -0.4774(2) -0.72150(16) -0.4917(9) 0.0557(13) Uani 1 1 d . . . . .
H7 H -0.435451 -0.705975 -0.502657 0.067 Uiso 1 1 calc R U . . .
C9 C -0.5451(2) -0.79648(15) -0.4619(5) 0.0400(10) Uani 1 1 d . . . . .
C8 C -0.4824(2) -0.77455(15) -0.4769(7) 0.0479(11) Uani 1 1 d . . . . .
H8 H -0.443970 -0.795047 -0.477016 0.057 Uiso 1 1 calc R U . . .
C14 C -0.5566(2) -0.85338(16) -0.4438(6) 0.0479(11) Uani 1 1 d . . . . .
H14 H -0.516148 -0.874939 -0.436212 0.058 Uiso 1 1 calc R U . . .
C13 C -0.6116(3) -0.87143(17) -0.5635(7) 0.0486(13) Uani 1 1 d . . . . .
C15 C -0.6096(3) -0.8608(2) -0.3167(8) 0.0606(15) Uani 1 1 d . . . . .
H15A H -0.608153 -0.835001 -0.235450 0.073 Uiso 1 1 calc R U . . .
H15B H -0.611308 -0.895475 -0.274278 0.073 Uiso 1 1 calc R U . . .
C16 C -0.6095(3) -0.8497(3) -0.7256(7) 0.0647(15) Uani 1 1 d . . . . .
H16A H -0.641977 -0.867249 -0.788948 0.097 Uiso 1 1 calc R U . . .
H16B H -0.565260 -0.854583 -0.768269 0.097 Uiso 1 1 calc R U . . .
H16C H -0.619801 -0.813528 -0.722663 0.097 Uiso 1 1 calc R U . . .
C3 C -0.4728(2) -0.55519(17) -0.5144(13) 0.100(3) Uani 1 1 d . . . . .
H3 H -0.432779 -0.537394 -0.531108 0.119 Uiso 1 1 calc R U . . .
C4 C -0.4727(2) -0.60914(17) -0.5033(15) 0.103(3) Uani 1 1 d . . . . .
H4 H -0.432071 -0.627076 -0.501378 0.124 Uiso 1 1 calc R U . . .
C17 C -0.6136(3) -0.93067(19) -0.5724(10) 0.074(2) Uani 1 1 d . . . . .
H17A H -0.622805 -0.944558 -0.471510 0.110 Uiso 1 1 calc R U . . .
H17B H -0.570814 -0.943266 -0.608125 0.110 Uiso 1 1 calc R U . . .
H17C H -0.648284 -0.941204 -0.643047 0.110 Uiso 1 1 calc R U . . .

loop_
_atom_site_aniso_label
_atom_site_aniso_U_11
_atom_site_aniso_U_22
_atom_site_aniso_U_33
_atom_site_aniso_U_23
_atom_site_aniso_U_13
_atom_site_aniso_U_12
Re01 0.02236(7) 0.03837(7) 0.04446(9) 0.00018(8) 0.00114(7) 0.00244(5)
Cl1 0.0587(9) 0.1194(13) 0.0440(6) -0.0006(9) -0.0030(6) -0.0011(9)
N1 0.0222(13) 0.0383(14) 0.053(2) 0.005(2) 0.003(2) -0.0006(11)
N2 0.0255(14) 0.0397(16) 0.043(2) 0.0017(17) -0.0033(16) 0.0033(11)
O1 0.0270(15) 0.0590(19) 0.115(3) -0.004(2) -0.003(2) -0.0051(12)
C20 0.038(3) 0.071(3) 0.055(3) -0.010(3) 0.007(2) -0.005(2)
C11 0.030(2) 0.038(2) 0.070(3) 0.0076(19) 0.000(2) -0.0020(14)
O3 0.081(3) 0.169(5) 0.050(2) -0.014(3) 0.012(2) 0.000(4)
C1 0.0274(18) 0.0405(18) 0.069(3) -0.002(3) -0.002(3) 0.0040(13)
O2 0.052(2) 0.062(2) 0.201(7) 0.016(4) 0.003(4) 0.0251(17)
C6 0.0251(18) 0.0382(17) 0.066(3) 0.000(2) 0.001(2) 0.0024(12)
C10 0.0252(18) 0.0386(18) 0.041(2) 0.0000(17) -0.0021(17) 0.0005(12)
C18 0.0298(19) 0.0447(19) 0.062(3) -0.004(3) -0.006(3) 0.0065(14)
C2 0.0313(19) 0.0377(18) 0.075(3) -0.003(3) 0.008(3) -0.0010(14)
C5 0.0264(18) 0.0395(18) 0.073(3) -0.001(3) 0.005(3) 0.0014(13)
C12 0.034(2) 0.038(2) 0.076(3) 0.011(2) -0.001(2) -0.0067(15)
C19 0.031(2) 0.050(2) 0.101(5) -0.005(4) 0.000(4) 0.0036(16)
C7 0.0292(19) 0.046(2) 0.092(4) -0.007(3) 0.014(3) 0.0049(15)
C9 0.033(2) 0.0384(19) 0.049(3) 0.0012(18) -0.0049(19) 0.0064(15)
C8 0.0262(18) 0.044(2) 0.074(3) 0.004(3) -0.002(2) 0.0030(14)
C14 0.036(2) 0.041(2) 0.068(3) 0.007(2) -0.006(2) 0.0046(16)
C13 0.044(3) 0.037(2) 0.065(3) -0.002(2) -0.001(2) 0.0021(17)
C15 0.056(3) 0.051(3) 0.075(4) 0.024(3) 0.001(3) 0.002(2)
C16 0.063(4) 0.067(4) 0.064(3) -0.013(3) -0.004(3) 0.003(3)
C3 0.031(2) 0.042(2) 0.226(10) -0.030(5) 0.015(5) -0.0030(16)
C4 0.027(2) 0.039(2) 0.243(10) 0.005(6) 0.027(5) 0.0016(16)
C17 0.059(4) 0.041(3) 0.121(6) -0.016(3) -0.001(4) -0.005(2)

loop_
_atom_type_symbol
_atom_type_description
_atom_type_scat_dispersion_real
_atom_type_scat_dispersion_imag
_atom_type_scat_source
C C 0.0013 0.0009 'International Tables Vol C Tables 4.2.6.8 and 6.1.1.4'
H H 0.0000 0.0000 'International Tables Vol C Tables 4.2.6.8 and 6.1.1.4'
Cl Cl 0.1009 0.0992 'International Tables Vol C Tables 4.2.6.8 and 6.1.1.4'
N N 0.0030 0.0020 'International Tables Vol C Tables 4.2.6.8 and 6.1.1.4'
O O 0.0058 0.0036 'International Tables Vol C Tables 4.2.6.8 and 6.1.1.4'
Re Re -0.3749 4.9189 'International Tables Vol C Tables 4.2.6.8 and 6.1.1.4'

loop_
_geom_angle_atom_site_label_1
_geom_angle_atom_site_label_2
_geom_angle_atom_site_label_3
_geom_angle
_geom_angle_site_symmetry_1
_geom_angle_site_symmetry_3
_geom_angle_publ_flag
N1 Re01 Cl1 84.07(15) . . ?
N1 Re01 N2 75.52(12) . . ?
N2 Re01 Cl1 84.38(13) . . ?
C20 Re01 Cl1 175.63(15) . . ?
C20 Re01 N1 92.6(2) . . ?
C20 Re01 N2 92.1(2) . . ?
C20 Re01 C18 92.1(3) . . ?
C20 Re01 C19 90.7(3) . . ?
C18 Re01 Cl1 91.3(2) . . ?
C18 Re01 N1 175.3(3) . . ?
C18 Re01 N2 103.52(14) . . ?
C19 Re01 Cl1 92.4(3) . . ?
C19 Re01 N1 95.46(15) . . ?
C19 Re01 N2 170.67(17) . . ?
C19 Re01 C18 85.28(18) . . ?
C1 N1 Re01 124.2(3) . . ?
C5 N1 Re01 116.0(2) . . ?
C5 N1 C1 119.7(3) . . ?
C6 N2 Re01 114.6(2) . . ?
C10 N2 Re01 128.1(3) . . ?
C10 N2 C6 117.2(3) . . ?
O3 C20 Re01 178.7(6) . . ?
H11A C11 H11B 108.1 . . ?
C10 C11 H11A 109.6 . . ?
C10 C11 H11B 109.6 . . ?
C10 C11 C12 110.2(3) . . ?
C12 C11 H11A 109.6 . . ?
C12 C11 H11B 109.6 . . ?
N1 C1 H1 118.4 . . ?
N1 C1 C2 123.2(4) . . ?
C2 C1 H1 118.4 . . ?
N2 C6 C5 115.4(3) . . ?
C7 C6 N2 122.6(3) . . ?
C7 C6 C5 121.9(4) . . ?
N2 C10 C11 120.0(3) . . ?
N2 C10 C9 121.7(4) . . ?
C9 C10 C11 118.3(4) . . ?
O1 C18 Re01 175.5(4) . . ?
C1 C2 C2 122.8(2) . 4_544 ?
C3 C2 C1 117.3(4) . . ?
C3 C2 C2 120.0(3) . 4_544 ?
N1 C5 C6 118.0(3) . . ?
N1 C5 C4 120.2(4) . . ?
C4 C5 C6 121.8(3) . . ?
C11 C12 H12 115.3 . . ?
C13 C12 C11 111.3(4) . . ?
C13 C12 H12 115.3 . . ?
C13 C12 C15 88.3(4) . . ?
C15 C12 C11 108.4(4) . . ?
C15 C12 H12 115.3 . . ?
O2 C19 Re01 177.1(8) . . ?
C6 C7 H7 120.2 . . ?
C6 C7 C8 119.6(4) . . ?
C8 C7 H7 120.2 . . ?
C10 C9 C14 116.5(4) . . ?
C8 C9 C10 119.9(4) . . ?
C8 C9 C14 123.6(4) . . ?
C7 C8 H8 120.5 . . ?
C9 C8 C7 119.0(4) . . ?
C9 C8 H8 120.5 . . ?
C9 C14 H14 116.3 . . ?
C9 C14 C13 109.2(4) . . ?
C9 C14 C15 107.6(4) . . ?
C13 C14 H14 116.3 . . ?
C15 C14 H14 116.3 . . ?
C15 C14 C13 87.5(4) . . ?
C12 C13 C14 84.7(4) . . ?
C16 C13 C12 120.3(4) . . ?
C16 C13 C14 118.6(4) . . ?
C16 C13 C17 109.0(5) . . ?
C17 C13 C12 112.0(5) . . ?
C17 C13 C14 110.3(5) . . ?
C12 C15 H15A 114.3 . . ?
C12 C15 H15B 114.3 . . ?
C14 C15 C12 86.1(4) . . ?
C14 C15 H15A 114.3 . . ?
C14 C15 H15B 114.3 . . ?
H15A C15 H15B 111.5 . . ?
C13 C16 H16A 109.5 . . ?
C13 C16 H16B 109.5 . . ?
C13 C16 H16C 109.5 . . ?
H16A C16 H16B 109.5 . . ?
H16A C16 H16C 109.5 . . ?
H16B C16 H16C 109.5 . . ?
C2 C3 H3 120.2 . . ?
C2 C3 C4 119.6(4) . . ?
C4 C3 H3 120.2 . . ?
C5 C4 C3 119.8(4) . . ?
C5 C4 H4 120.1 . . ?
C3 C4 H4 120.1 . . ?
C13 C17 H17A 109.5 . . ?
C13 C17 H17B 109.5 . . ?
C13 C17 H17C 109.5 . . ?
H17A C17 H17B 109.5 . . ?
H17A C17 H17C 109.5 . . ?
H17B C17 H17C 109.5 . . ?

loop_
_geom_bond_atom_site_label_1
_geom_bond_atom_site_label_2
_geom_bond_distance
_geom_bond_site_symmetry_2
_geom_bond_publ_flag
Re01 Cl1 2.4407(14) . ?
Re01 N1 2.180(3) . ?
Re01 N2 2.214(3) . ?
Re01 C20 1.893(5) . ?
Re01 C18 1.915(4) . ?
Re01 C19 1.905(4) . ?
N1 C1 1.344(5) . ?
N1 C5 1.336(5) . ?
N2 C6 1.380(5) . ?
N2 C10 1.359(5) . ?
O1 C18 1.158(5) . ?
C20 O3 1.138(6) . ?
C11 H11A 0.9700 . ?
C11 H11B 0.9700 . ?
C11 C10 1.505(6) . ?
C11 C12 1.546(5) . ?
C1 H1 0.9300 . ?
C1 C2 1.370(5) . ?
O2 C19 1.150(5) . ?
C6 C5 1.470(6) . ?
C6 C7 1.371(5) . ?
C10 C9 1.399(5) . ?
C2 C2 1.496(7) 4_544 ?
C2 C3 1.366(6) . ?
C5 C4 1.364(5) . ?
C12 H12 0.9800 . ?
C12 C13 1.541(7) . ?
C12 C15 1.545(8) . ?
C7 H7 0.9300 . ?
C7 C8 1.384(5) . ?
C9 C8 1.374(6) . ?
C9 C14 1.500(6) . ?
C8 H8 0.9300 . ?
C14 H14 0.9800 . ?
C14 C13 1.575(7) . ?
C14 C15 1.532(8) . ?
C13 C16 1.509(8) . ?
C13 C17 1.537(7) . ?
C15 H15A 0.9700 . ?
C15 H15B 0.9700 . ?
C16 H16A 0.9600 . ?
C16 H16B 0.9600 . ?
C16 H16C 0.9600 . ?
C3 H3 0.9300 . ?
C3 C4 1.401(6) . ?
C4 H4 0.9300 . ?
C17 H17A 0.9600 . ?
C17 H17B 0.9600 . ?
C17 H17C 0.9600 . ?

loop_
_geom_torsion_atom_site_label_1
_geom_torsion_atom_site_label_2
_geom_torsion_atom_site_label_3
_geom_torsion_atom_site_label_4
_geom_torsion
_geom_torsion_site_symmetry_1
_geom_torsion_site_symmetry_2
_geom_torsion_site_symmetry_3
_geom_torsion_site_symmetry_4
_geom_torsion_publ_flag
Re01 N1 C1 C2 -175.5(5) . . . . ?
Re01 N1 C5 C6 -4.3(9) . . . . ?
Re01 N1 C5 C4 177.0(7) . . . . ?
Re01 N2 C6 C5 5.9(7) . . . . ?
Re01 N2 C6 C7 -177.2(5) . . . . ?
Re01 N2 C10 C11 -0.4(7) . . . . ?
Re01 N2 C10 C9 178.8(3) . . . . ?
N1 C1 C2 C2 -179.2(7) . . . 4_544 ?
N1 C1 C2 C3 1.5(11) . . . . ?
N1 C5 C4 C3 -4.0(15) . . . . ?
N2 C6 C5 N1 -1.1(10) . . . . ?
N2 C6 C5 C4 177.5(8) . . . . ?
N2 C6 C7 C8 -0.8(10) . . . . ?
N2 C10 C9 C8 -3.6(7) . . . . ?
N2 C10 C9 C14 177.5(4) . . . . ?
C11 C10 C9 C8 175.6(5) . . . . ?
C11 C10 C9 C14 -3.3(6) . . . . ?
C11 C12 C13 C14 82.2(4) . . . . ?
C11 C12 C13 C16 -38.0(6) . . . . ?
C11 C12 C13 C17 -168.1(5) . . . . ?
C11 C12 C15 C14 -84.2(4) . . . . ?
C1 N1 C5 C6 178.5(6) . . . . ?
C1 N1 C5 C4 -0.2(11) . . . . ?
C1 C2 C3 C4 -5.6(13) . . . . ?
C6 N2 C10 C11 -176.0(5) . . . . ?
C6 N2 C10 C9 3.2(7) . . . . ?
C6 C5 C4 C3 177.4(9) . . . . ?
C6 C7 C8 C9 0.4(9) . . . . ?
C10 N2 C6 C5 -178.0(5) . . . . ?
C10 N2 C6 C7 -1.0(9) . . . . ?
C10 C11 C12 C13 -49.2(6) . . . . ?
C10 C11 C12 C15 46.3(6) . . . . ?
C10 C9 C8 C7 1.7(8) . . . . ?
C10 C9 C14 C13 48.7(6) . . . . ?
C10 C9 C14 C15 -44.8(6) . . . . ?
C2 C2 C3 C4 175.1(9) 4_544 . . . ?
C2 C3 C4 C5 6.9(16) . . . . ?
C5 N1 C1 C2 1.4(10) . . . . ?
C5 C6 C7 C8 176.0(6) . . . . ?
C12 C11 C10 N2 -178.3(5) . . . . ?
C12 C11 C10 C9 2.5(6) . . . . ?
C7 C6 C5 N1 -178.1(7) . . . . ?
C7 C6 C5 C4 0.6(13) . . . . ?
C9 C14 C13 C12 -80.6(4) . . . . ?
C9 C14 C13 C16 41.2(6) . . . . ?
C9 C14 C13 C17 167.8(5) . . . . ?
C9 C14 C15 C12 82.3(4) . . . . ?
C8 C9 C14 C13 -130.2(5) . . . . ?
C8 C9 C14 C15 136.3(5) . . . . ?
C14 C9 C8 C7 -179.5(5) . . . . ?
C13 C12 C15 C14 27.7(4) . . . . ?
C13 C14 C15 C12 -27.1(3) . . . . ?
C15 C12 C13 C14 -26.9(3) . . . . ?
C15 C12 C13 C16 -147.1(5) . . . . ?
C15 C12 C13 C17 82.8(5) . . . . ?
C15 C14 C13 C12 27.2(3) . . . . ?
C15 C14 C13 C16 149.0(5) . . . . ?
C15 C14 C13 C17 -84.4(5) . . . . ?

loop_
_smtbx_masks_void_nr
_smtbx_masks_void_average_x
_smtbx_masks_void_average_y
_smtbx_masks_void_average_z
_smtbx_masks_void_volume
_smtbx_masks_void_count_electrons
_smtbx_masks_void_content
1 0.000 0.500 -0.344 435.4 70.8 '2 EtOH,2 H2O'
2 0.500 0.000 -0.981 435.4 70.8 '2 EtOH,2 H2O'
